data_1552908
loop_
_publ_author_name
'Hartmann, Nathaniel J.'
'Wu, Guang'
'Hayton, Trevor W.'

_publ_section_title
;
 Synthesis and reactivity of a nickel(ii) thioperoxide complex:
 demonstration of sulfide-mediated N<sub>2</sub>O reduction.
;
_journal_issue 31
_journal_name_full 'Chemical science'
_journal_page_first 6580
_journal_page_last 6588
_journal_paper_doi 10.1039/c8sc02536c
_journal_volume 9
_journal_year 2018
_chemical_formula_sum 'C101 H166 K2 N4 Ni2 O18'
_chemical_formula_weight 1919.99
_space_group_crystal_system monoclinic
_space_group_IT_number 14
_space_group_name_Hall '-P 2yn'
_space_group_name_H-M_alt 'P 1 21/n 1'
_symmetry_space_group_name_Hall '-P 2yn'
_symmetry_space_group_name_H-M 'P 1 21/n 1'
_atom_sites_solution_hydrogens geom
_audit_creation_method SHELXL-2014/7
_audit_update_record
;
2018-06-04 deposited with the CCDC.
2018-07-13 downloaded from the CCDC.
;
_cell_angle_alpha 90
_cell_angle_beta 115.268(3)
_cell_angle_gamma 90
_cell_formula_units_Z 4
_cell_length_a 24.8490(19)
_cell_length_b 17.4488(12)
_cell_length_c 27.016(2)
_cell_measurement_reflns_used 545
_cell_measurement_temperature 100(2)
_cell_measurement_theta_max 25.7
_cell_measurement_theta_min 1.96
_cell_volume 10593.0(14)
_computing_structure_refinement 'SHELXL-2014/7 (Sheldrick, 2014)'
_diffrn_ambient_temperature 100(2)
_diffrn_measured_fraction_theta_full 1.000
_diffrn_measured_fraction_theta_max 0.996
_diffrn_measurement_device_type 'Bruker Kapa Apex II'
_diffrn_measurement_method 'Omega scan'
_diffrn_radiation_type MoK\a
_diffrn_radiation_wavelength 0.71073
_diffrn_reflns_av_R_equivalents 0.0894
_diffrn_reflns_av_unetI/netI 0.1559
_diffrn_reflns_Laue_measured_fraction_full 1.000
_diffrn_reflns_Laue_measured_fraction_max 0.996
_diffrn_reflns_limit_h_max 31
_diffrn_reflns_limit_h_min -31
_diffrn_reflns_limit_k_max 19
_diffrn_reflns_limit_k_min -21
_diffrn_reflns_limit_l_max 33
_diffrn_reflns_limit_l_min -29
_diffrn_reflns_number 47795
_diffrn_reflns_point_group_measured_fraction_full 1.000
_diffrn_reflns_point_group_measured_fraction_max 0.996
_diffrn_reflns_theta_full 25.242
_diffrn_reflns_theta_max 26.392
_diffrn_reflns_theta_min 0.933
_exptl_absorpt_coefficient_mu 0.497
_exptl_absorpt_correction_type multi-scan
_exptl_absorpt_process_details sadabs
_exptl_crystal_colour Yellow
_exptl_crystal_density_diffrn 1.204
_exptl_crystal_description Plate
_exptl_crystal_F_000 4152
_exptl_crystal_size_max 0.20
_exptl_crystal_size_mid 0.20
_exptl_crystal_size_min 0.05
_exptl_transmission_factor_max 0.7454
_exptl_transmission_factor_min 0.7063
_refine_diff_density_max 1.488
_refine_diff_density_min -0.610
_refine_diff_density_rms 0.111
_refine_ls_extinction_method none
_refine_ls_goodness_of_fit_ref 1.032
_refine_ls_hydrogen_treatment constr
_refine_ls_matrix_type full
_refine_ls_number_parameters 1137
_refine_ls_number_reflns 21602
_refine_ls_number_restraints 11
_refine_ls_restrained_S_all 1.033
_refine_ls_R_factor_all 0.1954
_refine_ls_R_factor_gt 0.0905
_refine_ls_shift/su_max 0.003
_refine_ls_shift/su_mean 0.000
_refine_ls_structure_factor_coef Fsqd
_refine_ls_weighting_details 'w=1/[\s^2^(Fo^2^)+(0.0978P)^2^+25.2454P] where P=(Fo^2^+2Fc^2^)/3'
_refine_ls_weighting_scheme calc
_refine_ls_wR_factor_gt 0.2063
_refine_ls_wR_factor_ref 0.2638
_reflns_Friedel_coverage 0.000
_reflns_number_gt 10228
_reflns_number_total 21602
_reflns_threshold_expression 'I > 2\s(I)'
_cod_data_source_file c8sc02536c2.cif
_cod_data_source_block NH_6_84_0m_a
_cod_original_cell_volume 10592.8(14)
_cod_database_code 1552908
_shelx_shelxl_version_number 2014/7
_shelx_space_group_comment
;
The symmetry employed for this shelxl refinement is uniquely defined
by the following loop, which should always be used as a source of
symmetry information in preference to the above space-group names.
They are only intended as comments.
;

loop_
_space_group_symop_operation_xyz
'x, y, z'
'-x+1/2, y+1/2, -z+1/2'
'-x, -y, -z'
'x-1/2, -y-1/2, z-1/2'

loop_
_atom_site_label
_atom_site_type_symbol
_atom_site_fract_x
_atom_site_fract_y
_atom_site_fract_z
_atom_site_U_iso_or_equiv
_atom_site_adp_type
_atom_site_occupancy
_atom_site_site_symmetry_order
_atom_site_calc_flag
_atom_site_refinement_flags_posn
_atom_site_refinement_flags_adp
_atom_site_refinement_flags_occupancy
Ni1 Ni 0.20820(3) 0.28582(4) 0.64116(3) 0.01605(19) Uani 1 1 d . . .
Ni2 Ni 0.71628(3) 0.20910(5) 0.64904(3) 0.0187(2) Uani 1 1 d . . .
K1 K -0.01302(6) 0.31327(8) 0.43696(6) 0.0270(3) Uani 1 1 d . . .
K2 K 0.49802(7) 0.17452(9) 0.44223(6) 0.0372(4) Uani 1 1 d . . .
O1 O 0.13275(17) 0.3300(2) 0.62144(16) 0.0221(10) Uani 1 1 d . . .
O4 O 0.63866(18) 0.1715(3) 0.62798(18) 0.0269(10) Uani 1 1 d . . .
N1 N 0.2370(2) 0.3025(3) 0.71703(19) 0.0170(11) Uani 1 1 d . . .
O2 O 0.16009(17) 0.2741(2) 0.56490(16) 0.0236(10) Uani 1 1 d . . .
O5 O 0.67238(18) 0.2149(3) 0.57239(17) 0.0292(11) Uani 1 1 d . . .
O16 O 0.4333(2) 0.0377(3) 0.41339(19) 0.0368(12) Uani 1 1 d . . .
N3 N 0.7408(2) 0.1986(3) 0.7250(2) 0.0188(11) Uani 1 1 d . . .
O3 O 0.06856(18) 0.3269(3) 0.53183(18) 0.0326(12) Uani 1 1 d . . .
N2 N 0.2783(2) 0.2456(3) 0.64106(19) 0.0176(11) Uani 1 1 d . . .
O6 O 0.57767(19) 0.1736(3) 0.53780(19) 0.0362(12) Uani 1 1 d . . .
O7 O 0.0345(2) 0.1833(3) 0.4012(2) 0.0430(13) Uani 1 1 d . . .
O12 O 0.0588(2) 0.3414(3) 0.3836(2) 0.0434(13) Uani 1 1 d . . .
N4 N 0.7879(2) 0.2434(3) 0.6498(2) 0.0223(12) Uani 1 1 d . . .
O9 O -0.0843(2) 0.2813(3) 0.49198(19) 0.0419(13) Uani 1 1 d . . .
O8 O -0.0062(2) 0.1727(3) 0.4833(2) 0.0451(14) Uani 1 1 d . . .
O17 O 0.42656(19) 0.1353(3) 0.48985(19) 0.0364(12) Uani 1 1 d . . .
O15 O 0.5352(2) 0.0572(3) 0.3954(2) 0.0467(14) Uani 1 1 d . . .
O11 O 0.0028(2) 0.4645(3) 0.4128(2) 0.0469(14) Uani 1 1 d . . .
O10 O -0.0917(3) 0.4224(3) 0.4368(2) 0.0519(15) Uani 1 1 d . . .
O18 O 0.4591(3) 0.2928(3) 0.4938(2) 0.0562(16) Uani 1 1 d . . .
O14 O 0.5734(3) 0.2104(4) 0.3910(2) 0.0593(16) Uani 1 1 d . . .
O13 O 0.5409(3) 0.3213(3) 0.4496(3) 0.0695(19) Uani 1 1 d . . .
C50 C 0.7947(3) 0.2182(3) 0.7631(2) 0.0203(13) Uani 1 1 d . . .
C15 C 0.2904(2) 0.2815(3) 0.7541(2) 0.0184(13) Uani 1 1 d . . .
C38 C 0.6967(3) 0.1610(3) 0.7378(2) 0.0200(14) Uani 1 1 d . . .
C26 C 0.2701(2) 0.2263(4) 0.5860(2) 0.0195(14) Uani 1 1 d . . .
C3 C 0.1955(2) 0.3468(4) 0.7302(2) 0.0196(14) Uani 1 1 d . . .
C1 C 0.1172(3) 0.3113(3) 0.5703(3) 0.0200(14) Uani 1 1 d . . .
C46 C 0.6513(3) 0.2040(4) 0.7413(2) 0.0236(14) Uani 1 1 d . . .
C20 C 0.3314(3) 0.2479(3) 0.7381(2) 0.0197(14) Uani 1 1 d . . .
H20 H 0.3674 0.2321 0.7676 0.024 Uiso 1 1 calc R U .
C61 C 0.7837(3) 0.2531(4) 0.5956(2) 0.0279(16) Uani 1 1 d . . .
C16 C 0.3144(2) 0.2887(4) 0.8183(2) 0.0199(13) Uani 1 1 d . . .
C9 C 0.1133(3) 0.4335(4) 0.7505(2) 0.0253(15) Uani 1 1 d . . .
H9 H 0.0851 0.4631 0.7574 0.030 Uiso 1 1 calc R U .
C11 C 0.2023(3) 0.4266(4) 0.7341(2) 0.0191(14) Uani 1 1 d . . .
C10 C 0.1602(3) 0.4690(4) 0.7451(2) 0.0244(15) Uani 1 1 d . . .
H10 H 0.1642 0.5231 0.7488 0.029 Uiso 1 1 calc R U .
C12 C 0.2526(3) 0.4669(4) 0.7276(3) 0.0256(15) Uani 1 1 d . . .
H12 H 0.2859 0.4293 0.7369 0.031 Uiso 1 1 calc R U .
C34 C 0.2400(3) 0.1377(4) 0.5123(3) 0.0277(15) Uani 1 1 d . . .
H34 H 0.2281 0.0873 0.4985 0.033 Uiso 1 1 calc R U .
C21 C 0.3289(3) 0.2336(3) 0.6863(2) 0.0211(14) Uani 1 1 d . . .
C2 C 0.6263(3) 0.1861(4) 0.5766(3) 0.0267(15) Uani 1 1 d . . .
C5 C 0.1412(3) 0.2235(4) 0.7312(3) 0.0257(15) Uani 1 1 d . . .
H5 H 0.1773 0.2020 0.7289 0.031 Uiso 1 1 calc R U .
C55 C 0.8377(3) 0.2459(4) 0.7473(2) 0.0238(15) Uani 1 1 d . . .
H55 H 0.8738 0.2609 0.7771 0.029 Uiso 1 1 calc R U .
C47 C 0.6465(3) 0.2903(4) 0.7336(3) 0.0281(15) Uani 1 1 d . . .
H47 H 0.6844 0.3088 0.7331 0.034 Uiso 1 1 calc R U .
C33 C 0.2509(3) 0.1530(4) 0.5657(2) 0.0237(15) Uani 1 1 d . . .
C27 C 0.2744(2) 0.2853(4) 0.5517(2) 0.0238(15) Uani 1 1 d . . .
C4 C 0.1482(3) 0.3099(4) 0.7356(2) 0.0213(14) Uani 1 1 d . . .
C75 C 0.4113(3) 0.0116(4) 0.4503(3) 0.0375(18) Uani 1 1 d . . .
H75A H 0.4442 -0.0100 0.4832 0.045 Uiso 1 1 calc R U .
H75B H 0.3815 -0.0294 0.4331 0.045 Uiso 1 1 calc R U .
C56 C 0.8380(3) 0.2558(4) 0.6961(3) 0.0229(14) Uani 1 1 d . . .
C69 C 0.7678(3) 0.3244(4) 0.5711(2) 0.0302(17) Uani 1 1 d . . .
C8 C 0.1076(3) 0.3553(4) 0.7459(3) 0.0262(15) Uani 1 1 d . . .
H8 H 0.0752 0.3313 0.7497 0.031 Uiso 1 1 calc R U .
C31 C 0.2630(3) 0.2655(4) 0.4981(3) 0.0297(17) Uani 1 1 d . . .
H31 H 0.2672 0.3035 0.4748 0.036 Uiso 1 1 calc R U .
C35 C 0.2403(3) 0.0905(4) 0.5998(3) 0.0279(16) Uani 1 1 d . . .
H35 H 0.2570 0.1090 0.6385 0.033 Uiso 1 1 calc R U .
C22 C 0.3894(3) 0.2068(4) 0.6877(3) 0.0287(16) Uani 1 1 d . . .
C57 C 0.9005(3) 0.2791(4) 0.6997(3) 0.0266(15) Uani 1 1 d . . .
C40 C 0.7459(3) 0.0337(4) 0.7363(3) 0.0316(17) Uani 1 1 d . . .
H40 H 0.7809 0.0679 0.7442 0.038 Uiso 1 1 calc R U .
C39 C 0.6985(3) 0.0812(4) 0.7427(3) 0.0258(15) Uani 1 1 d . . .
C01O C -0.0777(3) 0.4983(4) 0.4349(3) 0.052(3) Uani 1 1 d . . .
H01A H -0.0493 0.5153 0.4718 0.062 Uiso 1 1 calc R U .
H01B H -0.1141 0.5298 0.4234 0.062 Uiso 1 1 calc R U .
C51 C 0.8159(3) 0.2144(4) 0.8265(3) 0.0265(15) Uani 1 1 d . . .
C30 C 0.2341(3) 0.4179(4) 0.5410(3) 0.0328(17) Uani 1 1 d . . .
H30A H 0.2236 0.4184 0.5017 0.049 Uiso 1 1 calc R U .
H30B H 0.2429 0.4702 0.5554 0.049 Uiso 1 1 calc R U .
H30C H 0.2006 0.3975 0.5471 0.049 Uiso 1 1 calc R U .
C14 C 0.2771(3) 0.5366(4) 0.7666(3) 0.0355(17) Uani 1 1 d . . .
H14A H 0.2475 0.5778 0.7550 0.053 Uiso 1 1 calc R U .
H14B H 0.3138 0.5549 0.7653 0.053 Uiso 1 1 calc R U .
H14C H 0.2856 0.5210 0.8041 0.053 Uiso 1 1 calc R U .
C32 C 0.2457(3) 0.1925(4) 0.4776(3) 0.0330(17) Uani 1 1 d . . .
H32 H 0.2379 0.1802 0.4409 0.040 Uiso 1 1 calc R U .
C76 C 0.3833(3) 0.0765(4) 0.4663(3) 0.0384(19) Uani 1 1 d . . .
H76A H 0.3491 0.0965 0.4337 0.046 Uiso 1 1 calc R U .
H76B H 0.3685 0.0589 0.4931 0.046 Uiso 1 1 calc R U .
C18 C 0.3245(3) 0.2075(4) 0.8415(3) 0.0369(18) Uani 1 1 d . . .
H18A H 0.3404 0.2098 0.8815 0.055 Uiso 1 1 calc R U .
H18B H 0.3530 0.1809 0.8312 0.055 Uiso 1 1 calc R U .
H18C H 0.2866 0.1796 0.8268 0.055 Uiso 1 1 calc R U .
C19 C 0.2765(3) 0.3299(4) 0.8419(3) 0.0322(17) Uani 1 1 d . . .
H19A H 0.2959 0.3265 0.8820 0.048 Uiso 1 1 calc R U .
H19B H 0.2372 0.3058 0.8281 0.048 Uiso 1 1 calc R U .
H19C H 0.2722 0.3839 0.8309 0.048 Uiso 1 1 calc R U .
C62 C 0.7905(3) 0.1891(4) 0.5666(3) 0.0342(18) Uani 1 1 d . . .
C13 C 0.2339(3) 0.4918(4) 0.6681(2) 0.0291(16) Uani 1 1 d . . .
H13A H 0.2210 0.4468 0.6442 0.044 Uiso 1 1 calc R U .
H13B H 0.2676 0.5160 0.6646 0.044 Uiso 1 1 calc R U .
H13C H 0.2009 0.5284 0.6575 0.044 Uiso 1 1 calc R U .
C7 C 0.1379(3) 0.1889(4) 0.7827(3) 0.0412(19) Uani 1 1 d . . .
H7A H 0.1732 0.2042 0.8154 0.062 Uiso 1 1 calc R U .
H7B H 0.1364 0.1328 0.7798 0.062 Uiso 1 1 calc R U .
H7C H 0.1021 0.2076 0.7854 0.062 Uiso 1 1 calc R U .
C01Z C -0.0504(3) 0.5097(4) 0.3954(3) 0.043(2) Uani 1 1 d . . .
H01C H -0.0789 0.4939 0.3582 0.051 Uiso 1 1 calc R U .
H01D H -0.0408 0.5645 0.3942 0.051 Uiso 1 1 calc R U .
C71 C 0.7543(3) 0.3927(4) 0.5986(3) 0.0339(18) Uani 1 1 d . . .
H71 H 0.7644 0.3774 0.6372 0.041 Uiso 1 1 calc R U .
C43 C 0.6538(3) 0.0457(4) 0.7524(3) 0.0366(18) Uani 1 1 d . . .
H43 H 0.6542 -0.0085 0.7556 0.044 Uiso 1 1 calc R U .
C6 C 0.0871(3) 0.1987(4) 0.6801(3) 0.0354(17) Uani 1 1 d . . .
H6A H 0.0507 0.2148 0.6829 0.053 Uiso 1 1 calc R U .
H6B H 0.0872 0.1428 0.6766 0.053 Uiso 1 1 calc R U .
H6C H 0.0886 0.2225 0.6478 0.053 Uiso 1 1 calc R U .
C45 C 0.6073(3) 0.1651(4) 0.7517(3) 0.0339(17) Uani 1 1 d . . .
H45 H 0.5761 0.1934 0.7548 0.041 Uiso 1 1 calc R U .
C17 C 0.3739(3) 0.3319(4) 0.8411(3) 0.0377(18) Uani 1 1 d . . .
H17A H 0.3681 0.3828 0.8244 0.057 Uiso 1 1 calc R U .
H17B H 0.4029 0.3032 0.8327 0.057 Uiso 1 1 calc R U .
H17C H 0.3887 0.3371 0.8809 0.057 Uiso 1 1 calc R U .
C025 C 0.0186(3) 0.1102(4) 0.4683(3) 0.042(2) Uani 1 1 d . . .
H02A H -0.0128 0.0814 0.4381 0.051 Uiso 1 1 calc R U .
H02B H 0.0379 0.0752 0.4998 0.051 Uiso 1 1 calc R U .
C37 C 0.1727(3) 0.0790(5) 0.5805(3) 0.048(2) Uani 1 1 d . . .
H37A H 0.1548 0.0618 0.5423 0.072 Uiso 1 1 calc R U .
H37B H 0.1545 0.1275 0.5835 0.072 Uiso 1 1 calc R U .
H37C H 0.1659 0.0402 0.6035 0.072 Uiso 1 1 calc R U .
C027 C 0.0642(3) 0.1406(5) 0.4497(3) 0.046(2) Uani 1 1 d . . .
H02C H 0.0932 0.1737 0.4786 0.055 Uiso 1 1 calc R U .
H02D H 0.0861 0.0975 0.4430 0.055 Uiso 1 1 calc R U .
C28 C 0.2886(3) 0.3674(4) 0.5703(3) 0.0296(16) Uani 1 1 d . . .
H28 H 0.2993 0.3694 0.6104 0.036 Uiso 1 1 calc R U .
C66 C 0.7848(3) 0.1994(6) 0.5139(3) 0.049(2) Uani 1 1 d . . .
H66 H 0.7905 0.1572 0.4945 0.059 Uiso 1 1 calc R U .
C68 C 0.7618(3) 0.3328(5) 0.5167(3) 0.045(2) Uani 1 1 d . . .
H68 H 0.7517 0.3812 0.4991 0.054 Uiso 1 1 calc R U .
C78 C 0.4553(3) 0.2520(5) 0.5380(3) 0.042(2) Uani 1 1 d . . .
H78A H 0.4457 0.2878 0.5615 0.051 Uiso 1 1 calc R U .
H78B H 0.4939 0.2272 0.5606 0.051 Uiso 1 1 calc R U .
C02C C -0.1203(4) 0.4092(5) 0.4715(3) 0.045(2) Uani 1 1 d . . .
H02E H -0.1611 0.3901 0.4496 0.054 Uiso 1 1 calc R U .
H02F H -0.1231 0.4579 0.4891 0.054 Uiso 1 1 calc R U .
C44 C 0.6092(3) 0.0864(5) 0.7576(3) 0.043(2) Uani 1 1 d . . .
H44 H 0.5799 0.0606 0.7651 0.052 Uiso 1 1 calc R U .
C02E C -0.0867(3) 0.3528(5) 0.5138(3) 0.047(2) Uani 1 1 d . . .
H02G H -0.0457 0.3719 0.5351 0.057 Uiso 1 1 calc R U .
H02H H -0.1056 0.3472 0.5393 0.057 Uiso 1 1 calc R U .
C60 C 0.9186(3) 0.3553(4) 0.7305(3) 0.0404(19) Uani 1 1 d . . .
H60A H 0.9581 0.3703 0.7341 0.061 Uiso 1 1 calc R U .
H60B H 0.9197 0.3495 0.7670 0.061 Uiso 1 1 calc R U .
H60C H 0.8896 0.3949 0.7102 0.061 Uiso 1 1 calc R U .
C02G C 0.1021(3) 0.2840(4) 0.4004(3) 0.0414(19) Uani 1 1 d . . .
H02I H 0.1224 0.2826 0.4409 0.050 Uiso 1 1 calc R U .
H02J H 0.1322 0.2952 0.3865 0.050 Uiso 1 1 calc R U .
C67 C 0.7708(3) 0.2704(6) 0.4892(3) 0.052(2) Uani 1 1 d . . .
H67 H 0.7673 0.2766 0.4530 0.062 Uiso 1 1 calc R U .
C58 C 0.9078(3) 0.2875(5) 0.6468(3) 0.0405(19) Uani 1 1 d . . .
H58A H 0.8965 0.2395 0.6261 0.061 Uiso 1 1 calc R U .
H58B H 0.9494 0.2995 0.6554 0.061 Uiso 1 1 calc R U .
H58C H 0.8822 0.3291 0.6248 0.061 Uiso 1 1 calc R U .
C74 C 0.4596(3) -0.0244(4) 0.3967(3) 0.0366(18) Uani 1 1 d . . .
H74A H 0.4285 -0.0616 0.3748 0.044 Uiso 1 1 calc R U .
H74B H 0.4891 -0.0511 0.4293 0.044 Uiso 1 1 calc R U .
C02K C -0.0545(3) 0.2273(5) 0.5335(3) 0.045(2) Uani 1 1 d . . .
H02K H -0.0788 0.2148 0.5534 0.054 Uiso 1 1 calc R U .
H02L H -0.0159 0.2483 0.5600 0.054 Uiso 1 1 calc R U .
C59 C 0.9459(3) 0.2161(5) 0.7335(3) 0.051(2) Uani 1 1 d . . .
H59A H 0.9327 0.1662 0.7158 0.076 Uiso 1 1 calc R U .
H59B H 0.9482 0.2143 0.7706 0.076 Uiso 1 1 calc R U .
H59C H 0.9852 0.2281 0.7353 0.076 Uiso 1 1 calc R U .
C41 C 0.7241(4) 0.0057(4) 0.6769(3) 0.045(2) Uani 1 1 d . . .
H41A H 0.6877 -0.0246 0.6668 0.067 Uiso 1 1 calc R U .
H41B H 0.7549 -0.0261 0.6736 0.067 Uiso 1 1 calc R U .
H41C H 0.7158 0.0500 0.6524 0.067 Uiso 1 1 calc R U .
C02N C 0.0821(4) 0.4160(4) 0.3962(4) 0.050(2) Uani 1 1 d . . .
H02M H 0.1071 0.4271 0.3767 0.060 Uiso 1 1 calc R U .
H02N H 0.1073 0.4204 0.4360 0.060 Uiso 1 1 calc R U .
C02O C 0.0740(3) 0.2086(5) 0.3793(3) 0.044(2) Uani 1 1 d . . .
H02O H 0.0519 0.2118 0.3390 0.052 Uiso 1 1 calc R U .
H02P H 0.1058 0.1698 0.3876 0.052 Uiso 1 1 calc R U .
C02P C -0.0443(4) 0.1548(5) 0.5062(3) 0.049(2) Uani 1 1 d . . .
H02Q H -0.0269 0.1137 0.5337 0.059 Uiso 1 1 calc R U .
H02R H -0.0826 0.1363 0.4776 0.059 Uiso 1 1 calc R U .
C49 C 0.6389(4) 0.3318(5) 0.7794(3) 0.051(2) Uani 1 1 d . . .
H49A H 0.6024 0.3142 0.7813 0.077 Uiso 1 1 calc R U .
H49B H 0.6363 0.3871 0.7724 0.077 Uiso 1 1 calc R U .
H49C H 0.6731 0.3211 0.8142 0.077 Uiso 1 1 calc R U .
C29 C 0.3410(3) 0.3999(5) 0.5614(4) 0.054(2) Uani 1 1 d . . .
H29A H 0.3770 0.3704 0.5831 0.081 Uiso 1 1 calc R U .
H29B H 0.3472 0.4537 0.5729 0.081 Uiso 1 1 calc R U .
H29C H 0.3324 0.3963 0.5225 0.081 Uiso 1 1 calc R U .
C48 C 0.5953(4) 0.3118(4) 0.6785(3) 0.049(2) Uani 1 1 d . . .
H48A H 0.5999 0.2842 0.6489 0.074 Uiso 1 1 calc R U .
H48B H 0.5962 0.3671 0.6725 0.074 Uiso 1 1 calc R U .
H48C H 0.5573 0.2979 0.6788 0.074 Uiso 1 1 calc R U .
C73 C 0.4893(3) 0.0065(4) 0.3635(3) 0.0412(19) Uani 1 1 d . . .
H73A H 0.5060 -0.0362 0.3503 0.049 Uiso 1 1 calc R U .
H73B H 0.4598 0.0339 0.3312 0.049 Uiso 1 1 calc R U .
C72 C 0.6877(3) 0.4121(5) 0.5718(4) 0.056(2) Uani 1 1 d . . .
H72A H 0.6760 0.4275 0.5337 0.084 Uiso 1 1 calc R U .
H72B H 0.6799 0.4543 0.5918 0.084 Uiso 1 1 calc R U .
H72C H 0.6647 0.3670 0.5728 0.084 Uiso 1 1 calc R U .
C64 C 0.7459(4) 0.0587(5) 0.5570(3) 0.053(2) Uani 1 1 d . . .
H64A H 0.7097 0.0855 0.5533 0.080 Uiso 1 1 calc R U .
H64B H 0.7492 0.0101 0.5763 0.080 Uiso 1 1 calc R U .
H64C H 0.7440 0.0486 0.5206 0.080 Uiso 1 1 calc R U .
C63 C 0.8006(3) 0.1089(5) 0.5899(3) 0.046(2) Uani 1 1 d . . .
H63 H 0.8054 0.1118 0.6285 0.055 Uiso 1 1 calc R U .
C02X C 0.0322(4) 0.4721(5) 0.3793(3) 0.050(2) Uani 1 1 d . . .
H02S H 0.0480 0.5249 0.3822 0.060 Uiso 1 1 calc R U .
H02T H 0.0041 0.4629 0.3407 0.060 Uiso 1 1 calc R U .
C65 C 0.8568(4) 0.0716(5) 0.5902(4) 0.064(3) Uani 1 1 d . . .
H65A H 0.8549 0.0732 0.5532 0.096 Uiso 1 1 calc R U .
H65B H 0.8593 0.0182 0.6022 0.096 Uiso 1 1 calc R U .
H65C H 0.8921 0.0996 0.6153 0.096 Uiso 1 1 calc R U .
C42 C 0.7676(4) -0.0337(4) 0.7765(3) 0.051(2) Uani 1 1 d . . .
H42A H 0.7750 -0.0161 0.8132 0.077 Uiso 1 1 calc R U .
H42B H 0.8045 -0.0543 0.7769 0.077 Uiso 1 1 calc R U .
H42C H 0.7371 -0.0739 0.7649 0.077 Uiso 1 1 calc R U .
C70 C 0.7902(4) 0.4640(4) 0.6011(3) 0.050(2) Uani 1 1 d . . .
H70A H 0.8326 0.4532 0.6227 0.075 Uiso 1 1 calc R U .
H70B H 0.7780 0.5056 0.6184 0.075 Uiso 1 1 calc R U .
H70C H 0.7834 0.4791 0.5640 0.075 Uiso 1 1 calc R U .
C77 C 0.4082(3) 0.1934(5) 0.5149(4) 0.057(3) Uani 1 1 d . . .
H77A H 0.3995 0.1712 0.5445 0.069 Uiso 1 1 calc R U .
H77B H 0.3713 0.2174 0.4877 0.069 Uiso 1 1 calc R U .
C84 C 0.5699(4) 0.0814(5) 0.3677(4) 0.064(3) Uani 1 1 d . . .
H84A H 0.5432 0.0976 0.3300 0.076 Uiso 1 1 calc R U .
H84B H 0.5945 0.0382 0.3653 0.076 Uiso 1 1 calc R U .
C83 C 0.6085(4) 0.1455(6) 0.3972(4) 0.071(3) Uani 1 1 d . . .
H83A H 0.6303 0.1326 0.4365 0.086 Uiso 1 1 calc R U .
H83B H 0.6380 0.1556 0.3823 0.086 Uiso 1 1 calc R U .
C36 C 0.2713(5) 0.0154(4) 0.5993(4) 0.066(3) Uani 1 1 d . . .
H36A H 0.2515 -0.0084 0.5630 0.099 Uiso 1 1 calc R U .
H36B H 0.2693 -0.0193 0.6270 0.099 Uiso 1 1 calc R U .
H36C H 0.3130 0.0256 0.6074 0.099 Uiso 1 1 calc R U .
C79 C 0.5036(7) 0.3517(5) 0.5112(4) 0.099(5) Uani 1 1 d . . .
H79A H 0.4884 0.3955 0.5248 0.119 Uiso 1 1 calc R U .
H79B H 0.5393 0.3319 0.5424 0.119 Uiso 1 1 calc R U .
C80 C 0.5213(5) 0.3794(6) 0.4714(6) 0.098(5) Uani 1 1 d . . .
H80A H 0.4872 0.4052 0.4419 0.118 Uiso 1 1 calc R U .
H80B H 0.5535 0.4176 0.4883 0.118 Uiso 1 1 calc R U .
C23A C 0.3947(4) 0.1935(6) 0.6344(4) 0.008(2) Uiso 0.5 1 d . . P
C81 C 0.5776(4) 0.3338(6) 0.4233(6) 0.092(4) Uani 1 1 d . . .
H81A H 0.5525 0.3549 0.3865 0.111 Uiso 1 1 calc R U .
H81B H 0.6065 0.3741 0.4438 0.111 Uiso 1 1 calc R U .
C52A C 0.8314(5) 0.2952(6) 0.8493(4) 0.014(2) Uiso 0.5 1 d . . P
C24A C 0.4135(5) 0.1350(7) 0.7245(5) 0.014(2) Uiso 0.5 1 d . . P
C25A C 0.4354(4) 0.2779(6) 0.7166(4) 0.012(2) Uiso 0.5 1 d . . P
C53A C 0.8735(5) 0.1602(7) 0.8499(5) 0.016(3) Uiso 0.5 1 d . . P
C82 C 0.6091(6) 0.2736(7) 0.4164(6) 0.110(5) Uani 1 1 d . . .
H82A H 0.6399 0.2577 0.4526 0.131 Uiso 1 1 calc R U .
H82B H 0.6297 0.2907 0.3940 0.131 Uiso 1 1 calc R U .
C54A C 0.7744(5) 0.1780(6) 0.8493(4) 0.014(2) Uiso 0.5 1 d . . P
C85 C 0.9803(7) 0.0090(10) 0.3303(7) 0.182(8) Uiso 1 1 d D . .
H85A H 1.0177 -0.0192 0.3412 0.273 Uiso 1 1 calc R U .
H85B H 0.9548 -0.0177 0.3442 0.273 Uiso 1 1 calc R U .
H85C H 0.9886 0.0609 0.3456 0.273 Uiso 1 1 calc R U .
C87 C 1.0036(5) 0.0048(8) 0.2561(4) 0.170(7) Uiso 1 1 d D . .
H87A H 1.0254 -0.0434 0.2711 0.204 Uiso 1 1 calc R U .
H87B H 1.0311 0.0490 0.2697 0.204 Uiso 1 1 calc R U .
C86 C 0.9486(8) 0.0136(14) 0.2679(7) 0.278(13) Uiso 1 1 d D . .
H86A H 0.9284 0.0634 0.2551 0.333 Uiso 1 1 calc R U .
H86B H 0.9198 -0.0288 0.2519 0.333 Uiso 1 1 calc R U .
C88 C 0.9703(8) 0.0035(11) 0.1930(6) 0.207(9) Uiso 1 1 d D . .
H88A H 0.9484 0.0518 0.1781 0.249 Uiso 1 1 calc R U .
H88B H 0.9427 -0.0406 0.1796 0.249 Uiso 1 1 calc R U .
C89 C 1.0253(8) -0.0054(12) 0.1804(7) 0.216(9) Uiso 1 1 d D . .
H89A H 1.0569 0.0293 0.2039 0.323 Uiso 1 1 calc R U .
H89B H 1.0142 0.0074 0.1419 0.323 Uiso 1 1 calc R U .
H89C H 1.0396 -0.0584 0.1873 0.323 Uiso 1 1 calc R U .
C23B C 0.3771(9) 0.1197(12) 0.6548(8) 0.074(6) Uiso 0.5 1 d . . P
C24B C 0.4327(9) 0.1772(12) 0.7405(8) 0.063(5) Uiso 0.5 1 d . . P
C25B C 0.4083(10) 0.2506(13) 0.6525(9) 0.081(6) Uiso 0.5 1 d . . P
C52B C 0.8756(10) 0.2587(13) 0.8624(9) 0.085(7) Uiso 0.5 1 d . . P
C53B C 0.8222(11) 0.1343(14) 0.8520(10) 0.093(7) Uiso 0.5 1 d . . P
C54B C 0.7724(10) 0.2578(14) 0.8458(9) 0.092(7) Uiso 0.5 1 d . . P

loop_
_atom_site_aniso_label
_atom_site_aniso_U_11
_atom_site_aniso_U_22
_atom_site_aniso_U_33
_atom_site_aniso_U_23
_atom_site_aniso_U_13
_atom_site_aniso_U_12
Ni1 0.0133(4) 0.0184(4) 0.0159(4) -0.0001(3) 0.0056(3) 0.0032(3)
Ni2 0.0155(4) 0.0233(5) 0.0190(4) -0.0044(4) 0.0090(3) -0.0068(3)
K1 0.0266(7) 0.0296(8) 0.0262(8) 0.0026(6) 0.0126(6) 0.0022(6)
K2 0.0484(10) 0.0358(9) 0.0278(9) -0.0036(7) 0.0167(8) -0.0093(8)
O1 0.018(2) 0.028(3) 0.018(2) -0.0035(19) 0.0053(18) 0.0029(19)
O4 0.023(2) 0.031(3) 0.028(3) -0.001(2) 0.012(2) -0.005(2)
N1 0.014(2) 0.020(3) 0.016(3) 0.000(2) 0.006(2) 0.005(2)
O2 0.019(2) 0.027(3) 0.023(2) 0.000(2) 0.0075(19) 0.0041(19)
O5 0.022(2) 0.044(3) 0.022(2) -0.004(2) 0.0095(19) -0.017(2)
O16 0.031(3) 0.036(3) 0.036(3) 0.002(2) 0.007(2) -0.003(2)
N3 0.019(2) 0.017(3) 0.024(3) 0.000(2) 0.012(2) -0.004(2)
O3 0.020(2) 0.037(3) 0.025(3) -0.006(2) -0.005(2) 0.011(2)
N2 0.022(3) 0.021(3) 0.012(3) 0.005(2) 0.009(2) 0.000(2)
O6 0.020(2) 0.043(3) 0.034(3) 0.000(2) 0.000(2) -0.014(2)
O7 0.035(3) 0.047(3) 0.050(3) -0.001(3) 0.021(3) 0.003(2)
O12 0.030(3) 0.059(4) 0.040(3) -0.001(3) 0.014(2) -0.002(3)
N4 0.020(3) 0.026(3) 0.025(3) -0.009(2) 0.013(2) -0.009(2)
O9 0.037(3) 0.056(4) 0.034(3) 0.007(3) 0.016(2) 0.000(3)
O8 0.046(3) 0.044(3) 0.055(4) 0.008(3) 0.032(3) 0.000(3)
O17 0.022(2) 0.045(3) 0.040(3) -0.009(3) 0.012(2) -0.007(2)
O15 0.028(3) 0.047(3) 0.052(3) -0.001(3) 0.005(3) -0.003(2)
O11 0.046(3) 0.043(3) 0.047(3) 0.005(3) 0.016(3) -0.004(3)
O10 0.066(4) 0.035(3) 0.059(4) -0.003(3) 0.031(3) 0.000(3)
O18 0.076(4) 0.049(4) 0.030(3) -0.004(3) 0.009(3) 0.004(3)
O14 0.081(4) 0.060(4) 0.049(4) -0.015(3) 0.038(3) -0.021(4)
O13 0.099(5) 0.043(4) 0.074(5) -0.004(3) 0.044(4) -0.024(4)
C50 0.024(3) 0.018(3) 0.020(3) -0.002(3) 0.010(3) -0.001(3)
C15 0.019(3) 0.022(3) 0.016(3) 0.001(3) 0.008(2) 0.001(3)
C38 0.022(3) 0.020(3) 0.020(3) 0.004(3) 0.011(3) 0.000(3)
C26 0.015(3) 0.029(4) 0.019(3) 0.005(3) 0.012(2) 0.009(3)
C3 0.013(3) 0.030(4) 0.014(3) 0.001(3) 0.004(2) 0.003(3)
C1 0.019(3) 0.016(3) 0.027(4) 0.000(3) 0.011(3) 0.000(3)
C46 0.021(3) 0.030(4) 0.019(3) 0.002(3) 0.008(3) -0.007(3)
C20 0.017(3) 0.025(3) 0.016(3) 0.002(3) 0.005(3) 0.005(3)
C61 0.030(3) 0.041(4) 0.015(3) -0.008(3) 0.013(3) -0.019(3)
C16 0.018(3) 0.025(3) 0.015(3) 0.000(3) 0.006(2) 0.002(3)
C9 0.027(3) 0.028(4) 0.024(4) -0.001(3) 0.014(3) 0.010(3)
C11 0.020(3) 0.023(3) 0.012(3) 0.002(3) 0.005(3) 0.006(3)
C10 0.028(3) 0.020(3) 0.019(3) -0.003(3) 0.004(3) 0.003(3)
C12 0.027(3) 0.027(4) 0.020(3) 0.000(3) 0.007(3) -0.001(3)
C34 0.037(4) 0.029(4) 0.022(4) 0.000(3) 0.018(3) 0.010(3)
C21 0.022(3) 0.023(4) 0.018(3) 0.007(3) 0.009(3) 0.008(3)
C2 0.020(3) 0.032(4) 0.026(4) -0.001(3) 0.007(3) -0.002(3)
C5 0.027(3) 0.018(3) 0.039(4) 0.001(3) 0.022(3) 0.001(3)
C55 0.017(3) 0.033(4) 0.019(3) -0.011(3) 0.005(3) -0.006(3)
C47 0.027(3) 0.031(4) 0.029(4) -0.001(3) 0.015(3) 0.008(3)
C33 0.026(3) 0.030(4) 0.015(3) 0.002(3) 0.009(3) 0.010(3)
C27 0.018(3) 0.033(4) 0.019(3) 0.013(3) 0.006(3) 0.011(3)
C4 0.018(3) 0.025(4) 0.022(3) 0.002(3) 0.009(3) 0.003(3)
C75 0.027(4) 0.047(5) 0.035(4) 0.005(4) 0.010(3) -0.007(3)
C56 0.019(3) 0.024(4) 0.030(4) -0.011(3) 0.014(3) -0.008(3)
C69 0.025(3) 0.056(5) 0.013(3) -0.004(3) 0.012(3) -0.014(3)
C8 0.020(3) 0.034(4) 0.027(4) 0.003(3) 0.012(3) 0.003(3)
C31 0.023(3) 0.046(5) 0.024(4) 0.021(3) 0.014(3) 0.009(3)
C35 0.044(4) 0.025(4) 0.020(3) 0.003(3) 0.017(3) 0.007(3)
C22 0.022(3) 0.041(4) 0.028(4) 0.016(3) 0.015(3) 0.013(3)
C57 0.020(3) 0.038(4) 0.025(3) -0.007(3) 0.011(3) -0.007(3)
C40 0.039(4) 0.016(3) 0.036(4) -0.002(3) 0.013(3) -0.002(3)
C39 0.030(3) 0.024(4) 0.021(3) 0.001(3) 0.008(3) 0.000(3)
C01O 0.024(4) 0.035(5) 0.062(6) 0.020(4) -0.014(4) -0.003(3)
C51 0.024(3) 0.032(4) 0.021(3) 0.004(3) 0.008(3) 0.003(3)
C30 0.037(4) 0.031(4) 0.033(4) 0.014(3) 0.017(3) 0.011(3)
C14 0.040(4) 0.035(4) 0.031(4) -0.010(3) 0.013(3) -0.010(3)
C32 0.037(4) 0.048(5) 0.019(4) 0.003(3) 0.016(3) 0.014(3)
C76 0.027(4) 0.037(4) 0.045(5) 0.004(4) 0.010(3) -0.003(3)
C18 0.048(4) 0.041(4) 0.024(4) 0.008(3) 0.018(3) 0.017(4)
C19 0.034(4) 0.039(4) 0.023(4) 0.000(3) 0.011(3) 0.004(3)
C62 0.026(3) 0.055(5) 0.032(4) -0.025(4) 0.022(3) -0.020(3)
C13 0.040(4) 0.026(4) 0.022(4) -0.002(3) 0.015(3) -0.008(3)
C7 0.040(4) 0.035(4) 0.049(5) 0.010(4) 0.020(4) 0.001(3)
C01Z 0.025(4) 0.039(5) 0.046(5) 0.007(4) -0.003(4) 0.009(3)
C71 0.035(4) 0.042(4) 0.020(4) 0.007(3) 0.007(3) -0.005(3)
C43 0.042(4) 0.035(4) 0.030(4) 0.006(3) 0.012(3) -0.016(4)
C6 0.039(4) 0.033(4) 0.042(4) -0.004(4) 0.025(4) -0.014(3)
C45 0.027(3) 0.046(5) 0.030(4) 0.000(4) 0.012(3) -0.008(3)
C17 0.031(4) 0.048(5) 0.027(4) -0.009(4) 0.005(3) -0.002(3)
C025 0.038(4) 0.043(5) 0.049(5) 0.007(4) 0.022(4) 0.013(4)
C37 0.053(5) 0.052(5) 0.032(4) 0.005(4) 0.011(4) -0.014(4)
C027 0.043(4) 0.058(5) 0.036(5) 0.007(4) 0.016(4) 0.010(4)
C28 0.025(3) 0.031(4) 0.031(4) 0.009(3) 0.010(3) 0.004(3)
C66 0.044(4) 0.075(7) 0.039(5) -0.024(5) 0.027(4) -0.031(5)
C68 0.042(4) 0.070(6) 0.028(4) 0.003(4) 0.020(4) -0.025(4)
C78 0.043(4) 0.059(5) 0.034(4) -0.009(4) 0.025(4) -0.007(4)
C02C 0.055(5) 0.044(5) 0.049(5) -0.011(4) 0.035(4) 0.001(4)
C44 0.044(4) 0.054(5) 0.034(4) -0.001(4) 0.020(4) -0.024(4)
C02E 0.034(4) 0.051(5) 0.045(5) -0.020(4) 0.005(4) 0.009(4)
C60 0.033(4) 0.043(5) 0.050(5) -0.021(4) 0.023(4) -0.021(4)
C02G 0.037(4) 0.057(5) 0.035(4) 0.001(4) 0.020(4) -0.002(4)
C67 0.052(5) 0.080(7) 0.030(4) -0.028(5) 0.024(4) -0.035(5)
C58 0.021(3) 0.067(6) 0.042(4) -0.017(4) 0.021(3) -0.017(4)
C74 0.036(4) 0.038(5) 0.037(4) 0.002(4) 0.016(3) 0.004(3)
C02K 0.043(4) 0.067(6) 0.031(4) 0.025(4) 0.021(4) 0.020(4)
C59 0.029(4) 0.071(6) 0.060(5) -0.004(5) 0.027(4) 0.001(4)
C41 0.057(5) 0.039(5) 0.033(4) -0.007(4) 0.015(4) 0.005(4)
C02N 0.047(5) 0.042(5) 0.067(6) -0.004(4) 0.030(4) -0.017(4)
C02O 0.028(4) 0.053(5) 0.050(5) -0.003(4) 0.017(4) 0.004(4)
C02P 0.048(5) 0.064(6) 0.043(5) 0.015(4) 0.026(4) -0.001(4)
C49 0.074(6) 0.045(5) 0.043(5) -0.005(4) 0.034(5) 0.001(5)
C29 0.040(4) 0.043(5) 0.083(7) 0.026(5) 0.030(5) 0.001(4)
C48 0.056(5) 0.041(5) 0.039(5) 0.004(4) 0.008(4) 0.021(4)
C73 0.034(4) 0.035(4) 0.046(5) 0.002(4) 0.010(4) 0.003(4)
C72 0.046(5) 0.057(6) 0.058(6) 0.008(5) 0.015(4) -0.009(4)
C64 0.065(5) 0.047(5) 0.058(6) -0.031(4) 0.036(5) -0.026(4)
C63 0.044(4) 0.052(5) 0.051(5) -0.031(4) 0.029(4) -0.016(4)
C02X 0.054(5) 0.058(6) 0.041(5) -0.007(4) 0.023(4) -0.009(5)
C65 0.049(5) 0.055(6) 0.095(8) -0.033(5) 0.038(5) -0.014(4)
C42 0.065(5) 0.026(4) 0.046(5) 0.006(4) 0.007(4) 0.009(4)
C70 0.072(6) 0.045(5) 0.029(4) 0.004(4) 0.018(4) -0.025(5)
C77 0.033(4) 0.075(7) 0.079(7) -0.026(5) 0.037(4) -0.015(4)
C84 0.036(4) 0.067(6) 0.100(8) 0.010(6) 0.040(5) 0.005(4)
C83 0.048(5) 0.093(8) 0.059(6) 0.003(6) 0.010(5) -0.024(6)
C36 0.119(8) 0.032(5) 0.069(6) 0.019(4) 0.060(6) 0.031(5)
C79 0.214(15) 0.037(6) 0.053(7) -0.012(5) 0.064(8) -0.045(8)
C80 0.068(7) 0.048(7) 0.159(13) -0.039(8) 0.029(8) -0.012(6)
C81 0.050(6) 0.052(7) 0.187(13) 0.010(8) 0.062(8) -0.004(5)
C82 0.143(12) 0.097(10) 0.138(12) -0.042(9) 0.108(10) -0.055(10)

loop_
_atom_type_symbol
_atom_type_description
_atom_type_scat_dispersion_real
_atom_type_scat_dispersion_imag
_atom_type_scat_source
C C 0.0033 0.0016 'International Tables Vol C Tables 4.2.6.8 and 6.1.1.4'
N N 0.0061 0.0033 'International Tables Vol C Tables 4.2.6.8 and 6.1.1.4'
O O 0.0106 0.0060 'International Tables Vol C Tables 4.2.6.8 and 6.1.1.4'
K K 0.2009 0.2494 'International Tables Vol C Tables 4.2.6.8 and 6.1.1.4'
Ni Ni 0.3393 1.1124 'International Tables Vol C Tables 4.2.6.8 and 6.1.1.4'
H H 0.0000 0.0000 'International Tables Vol C Tables 4.2.6.8 and 6.1.1.4'

loop_
_geom_angle_atom_site_label_1
_geom_angle_atom_site_label_2
_geom_angle_atom_site_label_3
_geom_angle
_geom_angle_site_symmetry_3
N2 Ni1 O1 164.78(19) .
N2 Ni1 N1 97.9(2) .
O1 Ni1 N1 96.55(19) .
N2 Ni1 O2 96.48(19) .
O1 Ni1 O2 69.35(17) .
N1 Ni1 O2 165.29(19) .
N4 Ni2 O4 164.5(2) .
N4 Ni2 N3 98.9(2) .
O4 Ni2 N3 96.2(2) .
N4 Ni2 O5 95.5(2) .
O4 Ni2 O5 69.45(18) .
N3 Ni2 O5 165.36(19) .
O3 K1 O8 75.62(16) .
O3 K1 O10 101.62(16) .
O8 K1 O10 122.26(17) .
O3 K1 O12 95.47(15) .
O8 K1 O12 118.01(17) .
O10 K1 O12 119.65(17) .
O3 K1 O11 90.93(16) .
O8 K1 O11 166.52(16) .
O10 K1 O11 60.74(17) .
O12 K1 O11 61.57(17) .
O3 K1 O9 84.00(15) .
O8 K1 O9 60.59(16) .
O10 K1 O9 61.77(16) .
O12 K1 O9 178.58(17) .
O11 K1 O9 119.72(17) .
O3 K1 O7 98.51(15) .
O8 K1 O7 59.71(16) .
O10 K1 O7 159.53(16) .
O12 K1 O7 61.49(16) .
O11 K1 O7 122.88(16) .
O9 K1 O7 117.26(16) .
O6 K2 O17 84.11(15) .
O6 K2 O13 79.59(18) .
O17 K2 O13 121.2(2) .
O6 K2 O15 101.32(16) .
O17 K2 O15 116.66(17) .
O13 K2 O15 121.9(2) .
O6 K2 O16 112.99(15) .
O17 K2 O16 59.84(15) .
O13 K2 O16 167.08(18) .
O15 K2 O16 60.34(15) .
O6 K2 O14 96.26(17) .
O17 K2 O14 177.99(18) .
O13 K2 O14 60.8(2) .
O15 K2 O14 61.33(18) .
O16 K2 O14 118.27(17) .
O6 K2 O18 77.62(16) .
O17 K2 O18 61.57(17) .
O13 K2 O18 59.8(2) .
O15 K2 O18 177.94(18) .
O16 K2 O18 118.36(18) .
O14 K2 O18 120.44(19) .
O6 K2 C52B 146.1(4) 4_565
O17 K2 C52B 77.1(4) 4_565
O13 K2 C52B 86.3(5) 4_565
O15 K2 C52B 112.3(4) 4_565
O16 K2 C52B 81.4(4) 4_565
O14 K2 C52B 103.5(5) 4_565
O18 K2 C52B 68.6(4) 4_565
C1 O1 Ni1 90.4(3) .
C2 O4 Ni2 90.0(4) .
C15 N1 C3 123.3(5) .
C15 N1 Ni1 124.8(4) .
C3 N1 Ni1 111.7(3) .
C1 O2 Ni1 89.5(3) .
C2 O5 Ni2 90.1(4) .
C75 O16 C74 110.3(5) .
C75 O16 K2 115.6(4) .
C74 O16 K2 116.5(4) .
C50 N3 C38 122.9(5) .
C50 N3 Ni2 124.5(4) .
C38 N3 Ni2 112.4(4) .
C1 O3 K1 155.1(4) .
C21 N2 C26 124.3(5) .
C21 N2 Ni1 124.4(4) .
C26 N2 Ni1 111.2(3) .
C2 O6 K2 159.1(5) .
C027 O7 C02O 111.8(6) .
C027 O7 K1 103.2(4) .
C02O O7 K1 110.4(4) .
C02G O12 C02N 113.9(6) .
C02G O12 K1 106.3(4) .
C02N O12 K1 109.2(5) .
C56 N4 C61 124.3(5) .
C56 N4 Ni2 123.8(4) .
C61 N4 Ni2 111.9(4) .
C02E O9 C02K 111.4(6) .
C02E O9 K1 101.4(5) .
C02K O9 K1 108.5(4) .
C02P O8 C025 115.4(6) .
C02P O8 K1 119.5(5) .
C025 O8 K1 121.3(4) .
C77 O17 C76 113.5(5) .
C77 O17 K2 117.8(4) .
C76 O17 K2 119.7(4) .
C73 O15 C84 112.1(7) .
C73 O15 K2 113.8(4) .
C84 O15 K2 114.6(5) .
C02X O11 C01Z 113.7(6) .
C02X O11 K1 114.1(5) .
C01Z O11 K1 113.2(4) .
C01O O10 C02C 112.9(7) .
C01O O10 K1 118.6(5) .
C02C O10 K1 116.5(4) .
C78 O18 C79 113.6(6) .
C78 O18 K2 101.7(4) .
C79 O18 K2 107.6(6) .
C82 O14 C83 110.4(9) .
C82 O14 K2 110.4(6) .
C83 O14 K2 105.8(5) .
C80 O13 C81 122.5(8) .
C80 O13 K2 121.6(6) .
C81 O13 K2 115.3(6) .
N3 C50 C55 119.8(5) .
N3 C50 C51 126.3(5) .
C55 C50 C51 113.9(5) .
N1 C15 C20 120.6(5) .
N1 C15 C16 126.4(5) .
C20 C15 C16 113.0(5) .
C46 C38 C39 121.7(6) .
C46 C38 N3 119.6(5) .
C39 C38 N3 118.6(5) .
C33 C26 C27 121.1(6) .
C33 C26 N2 119.3(5) .
C27 C26 N2 119.0(6) .
C11 C3 C4 121.8(6) .
C11 C3 N1 118.3(5) .
C4 C3 N1 119.8(5) .
O3 C1 O2 124.3(6) .
O3 C1 O1 125.0(6) .
O2 C1 O1 110.8(5) .
C38 C46 C45 118.3(6) .
C38 C46 C47 122.9(5) .
C45 C46 C47 118.7(6) .
C15 C20 C21 131.3(5) .
C15 C20 H20 114.3 .
C21 C20 H20 114.3 .
C69 C61 C62 121.4(6) .
C69 C61 N4 118.5(6) .
C62 C61 N4 119.9(6) .
C19 C16 C18 106.7(5) .
C19 C16 C17 105.1(5) .
C18 C16 C17 109.2(5) .
C19 C16 C15 119.1(5) .
C18 C16 C15 107.2(5) .
C17 C16 C15 109.2(5) .
C8 C9 C10 119.7(6) .
C8 C9 H9 120.1 .
C10 C9 H9 120.1 .
C3 C11 C10 117.5(6) .
C3 C11 C12 122.1(5) .
C10 C11 C12 120.4(6) .
C9 C10 C11 121.4(6) .
C9 C10 H10 119.3 .
C11 C10 H10 119.3 .
C11 C12 C13 111.0(5) .
C11 C12 C14 112.9(5) .
C13 C12 C14 110.3(5) .
C11 C12 H12 107.5 .
C13 C12 H12 107.5 .
C14 C12 H12 107.5 .
C33 C34 C32 122.9(7) .
C33 C34 H34 118.5 .
C32 C34 H34 118.5 .
N2 C21 C20 120.5(5) .
N2 C21 C22 126.0(5) .
C20 C21 C22 113.5(5) .
O6 C2 O5 125.0(6) .
O6 C2 O4 124.5(6) .
O5 C2 O4 110.5(5) .
C4 C5 C6 112.4(5) .
C4 C5 C7 111.5(6) .
C6 C5 C7 109.9(5) .
C4 C5 H5 107.6 .
C6 C5 H5 107.6 .
C7 C5 H5 107.6 .
C56 C55 C50 132.3(6) .
C56 C55 H55 113.8 .
C50 C55 H55 113.8 .
C49 C47 C46 113.1(6) .
C49 C47 C48 109.6(6) .
C46 C47 C48 111.0(6) .
C49 C47 H47 107.6 .
C46 C47 H47 107.6 .
C48 C47 H47 107.6 .
C34 C33 C26 118.1(6) .
C34 C33 C35 119.3(6) .
C26 C33 C35 122.6(6) .
C31 C27 C26 117.3(6) .
C31 C27 C28 119.7(6) .
C26 C27 C28 122.9(6) .
C8 C4 C3 118.0(6) .
C8 C4 C5 120.6(6) .
C3 C4 C5 121.4(5) .
O16 C75 C76 109.3(6) .
O16 C75 H75A 109.8 .
C76 C75 H75A 109.8 .
O16 C75 H75B 109.8 .
C76 C75 H75B 109.8 .
H75A C75 H75B 108.3 .
N4 C56 C55 120.3(5) .
N4 C56 C57 126.5(6) .
C55 C56 C57 113.1(5) .
C61 C69 C68 118.0(7) .
C61 C69 C71 123.3(6) .
C68 C69 C71 118.6(7) .
C9 C8 C4 121.6(6) .
C9 C8 H8 119.2 .
C4 C8 H8 119.2 .
C32 C31 C27 122.3(6) .
C32 C31 H31 118.8 .
C27 C31 H31 118.8 .
C33 C35 C36 113.1(6) .
C33 C35 C37 109.5(5) .
C36 C35 C37 111.5(7) .
C33 C35 H35 107.5 .
C36 C35 H35 107.5 .
C37 C35 H35 107.5 .
C25B C22 C24B 121.2(12) .
C25B C22 C23A 43.3(9) .
C24B C22 C23A 123.0(10) .
C25B C22 C24A 134.7(11) .
C24B C22 C24A 33.9(8) .
C23A C22 C24A 108.6(7) .
C25B C22 C21 113.9(10) .
C24B C22 C21 115.4(9) .
C23A C22 C21 119.7(6) .
C24A C22 C21 111.3(6) .
C25B C22 C25A 63.7(10) .
C24B C22 C25A 74.4(9) .
C23A C22 C25A 103.9(7) .
C24A C22 C25A 107.8(7) .
C21 C22 C25A 104.7(6) .
C25B C22 C23B 99.4(12) .
C24B C22 C23B 95.0(11) .
C23A C22 C23B 56.2(8) .
C24A C22 C23B 63.4(8) .
C21 C22 C23B 107.2(8) .
C25A C22 C23B 147.9(9) .
C58 C57 C60 107.6(6) .
C58 C57 C59 105.8(6) .
C60 C57 C59 108.9(6) .
C58 C57 C56 118.5(5) .
C60 C57 C56 108.1(5) .
C59 C57 C56 107.6(5) .
C39 C40 C42 113.4(6) .
C39 C40 C41 110.4(6) .
C42 C40 C41 110.8(6) .
C39 C40 H40 107.3 .
C42 C40 H40 107.3 .
C41 C40 H40 107.3 .
C43 C39 C38 117.7(6) .
C43 C39 C40 120.1(6) .
C38 C39 C40 122.1(6) .
O10 C01O C01Z 110.7(8) .
O10 C01O H01A 109.5 .
C01Z C01O H01A 109.5 .
O10 C01O H01B 109.5 .
C01Z C01O H01B 109.5 .
H01A C01O H01B 108.1 .
C52A C51 C53B 134.6(11) .
C52A C51 C54A 108.4(7) .
C53B C51 C54A 53.5(10) .
C52A C51 C50 108.2(6) .
C53B C51 C50 116.9(10) .
C54A C51 C50 118.9(6) .
C52A C51 C52B 44.8(9) .
C53B C51 C52B 106.3(13) .
C54A C51 C52B 124.5(10) .
C50 C51 C52B 116.1(10) .
C52A C51 C54B 60.7(10) .
C53B C51 C54B 104.0(13) .
C54A C51 C54B 53.0(10) .
C50 C51 C54B 112.5(9) .
C52B C51 C54B 99.0(13) .
C52A C51 C53A 111.0(7) .
C53B C51 C53A 52.0(10) .
C54A C51 C53A 103.7(7) .
C50 C51 C53A 106.5(6) .
C52B C51 C53A 66.5(9) .
C54B C51 C53A 140.8(10) .
C28 C30 H30A 109.5 .
C28 C30 H30B 109.5 .
H30A C30 H30B 109.5 .
C28 C30 H30C 109.5 .
H30A C30 H30C 109.5 .
H30B C30 H30C 109.5 .
C12 C14 H14A 109.5 .
C12 C14 H14B 109.5 .
H14A C14 H14B 109.5 .
C12 C14 H14C 109.5 .
H14A C14 H14C 109.5 .
H14B C14 H14C 109.5 .
C31 C32 C34 118.0(6) .
C31 C32 H32 121.0 .
C34 C32 H32 121.0 .
O17 C76 C75 108.8(6) .
O17 C76 H76A 109.9 .
C75 C76 H76A 109.9 .
O17 C76 H76B 109.9 .
C75 C76 H76B 109.9 .
H76A C76 H76B 108.3 .
C16 C18 H18A 109.5 .
C16 C18 H18B 109.5 .
H18A C18 H18B 109.5 .
C16 C18 H18C 109.5 .
H18A C18 H18C 109.5 .
H18B C18 H18C 109.5 .
C16 C19 H19A 109.5 .
C16 C19 H19B 109.5 .
H19A C19 H19B 109.5 .
C16 C19 H19C 109.5 .
H19A C19 H19C 109.5 .
H19B C19 H19C 109.5 .
C66 C62 C61 118.9(8) .
C66 C62 C63 118.5(7) .
C61 C62 C63 122.6(6) .
C12 C13 H13A 109.5 .
C12 C13 H13B 109.5 .
H13A C13 H13B 109.5 .
C12 C13 H13C 109.5 .
H13A C13 H13C 109.5 .
H13B C13 H13C 109.5 .
C5 C7 H7A 109.5 .
C5 C7 H7B 109.5 .
H7A C7 H7B 109.5 .
C5 C7 H7C 109.5 .
H7A C7 H7C 109.5 .
H7B C7 H7C 109.5 .
O11 C01Z C01O 109.1(6) .
O11 C01Z H01C 109.9 .
C01O C01Z H01C 109.9 .
O11 C01Z H01D 109.9 .
C01O C01Z H01D 109.9 .
H01C C01Z H01D 108.3 .
C69 C71 C70 114.7(6) .
C69 C71 C72 111.3(6) .
C70 C71 C72 109.7(6) .
C69 C71 H71 106.9 .
C70 C71 H71 106.9 .
C72 C71 H71 106.9 .
C44 C43 C39 122.2(7) .
C44 C43 H43 118.9 .
C39 C43 H43 118.9 .
C5 C6 H6A 109.5 .
C5 C6 H6B 109.5 .
H6A C6 H6B 109.5 .
C5 C6 H6C 109.5 .
H6A C6 H6C 109.5 .
H6B C6 H6C 109.5 .
C44 C45 C46 120.5(7) .
C44 C45 H45 119.8 .
C46 C45 H45 119.8 .
C16 C17 H17A 109.5 .
C16 C17 H17B 109.5 .
H17A C17 H17B 109.5 .
C16 C17 H17C 109.5 .
H17A C17 H17C 109.5 .
H17B C17 H17C 109.5 .
O8 C025 C027 107.8(6) .
O8 C025 H02A 110.1 .
C027 C025 H02A 110.1 .
O8 C025 H02B 110.1 .
C027 C025 H02B 110.1 .
H02A C025 H02B 108.5 .
C35 C37 H37A 109.5 .
C35 C37 H37B 109.5 .
H37A C37 H37B 109.5 .
C35 C37 H37C 109.5 .
H37A C37 H37C 109.5 .
H37B C37 H37C 109.5 .
O7 C027 C025 108.8(6) .
O7 C027 H02C 109.9 .
C025 C027 H02C 109.9 .
O7 C027 H02D 109.9 .
C025 C027 H02D 109.9 .
H02C C027 H02D 108.3 .
C27 C28 C30 110.2(5) .
C27 C28 C29 113.2(6) .
C30 C28 C29 109.4(6) .
C27 C28 H28 108.0 .
C30 C28 H28 108.0 .
C29 C28 H28 108.0 .
C62 C66 C67 120.8(8) .
C62 C66 H66 119.6 .
C67 C66 H66 119.6 .
C67 C68 C69 120.2(8) .
C67 C68 H68 119.9 .
C69 C68 H68 119.9 .
O18 C78 C77 108.4(7) .
O18 C78 H78A 110.0 .
C77 C78 H78A 110.0 .
O18 C78 H78B 110.0 .
C77 C78 H78B 110.0 .
H78A C78 H78B 108.4 .
O10 C02C C02E 110.2(7) .
O10 C02C H02E 109.6 .
C02E C02C H02E 109.6 .
O10 C02C H02F 109.6 .
C02E C02C H02F 109.6 .
H02E C02C H02F 108.1 .
C43 C44 C45 119.5(7) .
C43 C44 H44 120.2 .
C45 C44 H44 120.2 .
O9 C02E C02C 112.6(6) .
O9 C02E H02G 109.1 .
C02C C02E H02G 109.1 .
O9 C02E H02H 109.1 .
C02C C02E H02H 109.1 .
H02G C02E H02H 107.8 .
C57 C60 H60A 109.5 .
C57 C60 H60B 109.5 .
H60A C60 H60B 109.5 .
C57 C60 H60C 109.5 .
H60A C60 H60C 109.5 .
H60B C60 H60C 109.5 .
O12 C02G C02O 110.0(6) .
O12 C02G H02I 109.7 .
C02O C02G H02I 109.7 .
O12 C02G H02J 109.7 .
C02O C02G H02J 109.7 .
H02I C02G H02J 108.2 .
C66 C67 C68 120.6(8) .
C66 C67 H67 119.7 .
C68 C67 H67 119.7 .
C57 C58 H58A 109.5 .
C57 C58 H58B 109.5 .
H58A C58 H58B 109.5 .
C57 C58 H58C 109.5 .
H58A C58 H58C 109.5 .
H58B C58 H58C 109.5 .
O16 C74 C73 109.1(6) .
O16 C74 H74A 109.9 .
C73 C74 H74A 109.9 .
O16 C74 H74B 109.9 .
C73 C74 H74B 109.9 .
H74A C74 H74B 108.3 .
O9 C02K C02P 107.8(6) .
O9 C02K H02K 110.1 .
C02P C02K H02K 110.1 .
O9 C02K H02L 110.1 .
C02P C02K H02L 110.1 .
H02K C02K H02L 108.5 .
C57 C59 H59A 109.5 .
C57 C59 H59B 109.5 .
H59A C59 H59B 109.5 .
C57 C59 H59C 109.5 .
H59A C59 H59C 109.5 .
H59B C59 H59C 109.5 .
C40 C41 H41A 109.5 .
C40 C41 H41B 109.5 .
H41A C41 H41B 109.5 .
C40 C41 H41C 109.5 .
H41A C41 H41C 109.5 .
H41B C41 H41C 109.5 .
O12 C02N C02X 109.3(6) .
O12 C02N H02M 109.8 .
C02X C02N H02M 109.8 .
O12 C02N H02N 109.8 .
C02X C02N H02N 109.8 .
H02M C02N H02N 108.3 .
O7 C02O C02G 114.3(6) .
O7 C02O H02O 108.7 .
C02G C02O H02O 108.7 .
O7 C02O H02P 108.7 .
C02G C02O H02P 108.7 .
H02O C02O H02P 107.6 .
O8 C02P C02K 108.5(7) .
O8 C02P H02Q 110.0 .
C02K C02P H02Q 110.0 .
O8 C02P H02R 110.0 .
C02K C02P H02R 110.0 .
H02Q C02P H02R 108.4 .
C47 C49 H49A 109.5 .
C47 C49 H49B 109.5 .
H49A C49 H49B 109.5 .
C47 C49 H49C 109.5 .
H49A C49 H49C 109.5 .
H49B C49 H49C 109.5 .
C28 C29 H29A 109.5 .
C28 C29 H29B 109.5 .
H29A C29 H29B 109.5 .
C28 C29 H29C 109.5 .
H29A C29 H29C 109.5 .
H29B C29 H29C 109.5 .
C47 C48 H48A 109.5 .
C47 C48 H48B 109.5 .
H48A C48 H48B 109.5 .
C47 C48 H48C 109.5 .
H48A C48 H48C 109.5 .
H48B C48 H48C 109.5 .
O15 C73 C74 109.8(7) .
O15 C73 H73A 109.7 .
C74 C73 H73A 109.7 .
O15 C73 H73B 109.7 .
C74 C73 H73B 109.7 .
H73A C73 H73B 108.2 .
C71 C72 H72A 109.5 .
C71 C72 H72B 109.5 .
H72A C72 H72B 109.5 .
C71 C72 H72C 109.5 .
H72A C72 H72C 109.5 .
H72B C72 H72C 109.5 .
C63 C64 H64A 109.5 .
C63 C64 H64B 109.5 .
H64A C64 H64B 109.5 .
C63 C64 H64C 109.5 .
H64A C64 H64C 109.5 .
H64B C64 H64C 109.5 .
C62 C63 C65 112.6(7) .
C62 C63 C64 109.7(7) .
C65 C63 C64 109.7(6) .
C62 C63 H63 108.2 .
C65 C63 H63 108.2 .
C64 C63 H63 108.2 .
O11 C02X C02N 109.8(7) .
O11 C02X H02S 109.7 .
C02N C02X H02S 109.7 .
O11 C02X H02T 109.7 .
C02N C02X H02T 109.7 .
H02S C02X H02T 108.2 .
C63 C65 H65A 109.5 .
C63 C65 H65B 109.5 .
H65A C65 H65B 109.5 .
C63 C65 H65C 109.5 .
H65A C65 H65C 109.5 .
H65B C65 H65C 109.5 .
C40 C42 H42A 109.5 .
C40 C42 H42B 109.5 .
H42A C42 H42B 109.5 .
C40 C42 H42C 109.5 .
H42A C42 H42C 109.5 .
H42B C42 H42C 109.5 .
C71 C70 H70A 109.5 .
C71 C70 H70B 109.5 .
H70A C70 H70B 109.5 .
C71 C70 H70C 109.5 .
H70A C70 H70C 109.5 .
H70B C70 H70C 109.5 .
O17 C77 C78 110.0(6) .
O17 C77 H77A 109.7 .
C78 C77 H77A 109.7 .
O17 C77 H77B 109.7 .
C78 C77 H77B 109.7 .
H77A C77 H77B 108.2 .
O15 C84 C83 110.0(8) .
O15 C84 H84A 109.7 .
C83 C84 H84A 109.7 .
O15 C84 H84B 109.7 .
C83 C84 H84B 109.7 .
H84A C84 H84B 108.2 .
O14 C83 C84 108.8(7) .
O14 C83 H83A 109.9 .
C84 C83 H83A 109.9 .
O14 C83 H83B 109.9 .
C84 C83 H83B 109.9 .
H83A C83 H83B 108.3 .
C35 C36 H36A 109.5 .
C35 C36 H36B 109.5 .
H36A C36 H36B 109.5 .
C35 C36 H36C 109.5 .
H36A C36 H36C 109.5 .
H36B C36 H36C 109.5 .
C80 C79 O18 116.3(9) .
C80 C79 H79A 108.2 .
O18 C79 H79A 108.2 .
C80 C79 H79B 108.2 .
O18 C79 H79B 108.2 .
H79A C79 H79B 107.4 .
O13 C80 C79 111.2(10) .
O13 C80 H80A 109.4 .
C79 C80 H80A 109.4 .
O13 C80 H80B 109.4 .
C79 C80 H80B 109.4 .
H80A C80 H80B 108.0 .
C25B C23A C22 64.9(13) .
C25B C23A C23B 133.0(17) .
C22 C23A C23B 68.5(9) .
C82 C81 O13 119.1(10) .
C82 C81 H81A 107.5 .
O13 C81 H81A 107.5 .
C82 C81 H81B 107.5 .
O13 C81 H81B 107.5 .
H81A C81 H81B 107.0 .
C52B C52A C51 70.4(13) .
C52B C52A C54B 121.1(17) .
C51 C52A C54B 61.5(10) .
C24B C24A C22 67.7(15) .
C24B C24A C23B 125.8(19) .
C22 C24A C23B 63.1(8) .
C25B C25A C22 52.3(9) .
C25B C25A C24B 91.8(11) .
C22 C25A C24B 48.5(7) .
C53B C53A C51 61.5(11) .
C53B C53A C52B 105.4(15) .
C51 C53A C52B 56.3(8) .
C81 C82 O14 113.0(11) .
C81 C82 H82A 109.0 .
O14 C82 H82A 109.0 .
C81 C82 H82B 109.0 .
O14 C82 H82B 109.0 .
H82A C82 H82B 107.8 .
C53B C54A C54B 124.0(17) .
C53B C54A C51 63.0(11) .
C54B C54A C51 64.8(11) .
C86 C85 H85A 109.5 .
C86 C85 H85B 109.5 .
H85A C85 H85B 109.5 .
C86 C85 H85C 109.5 .
H85A C85 H85C 109.5 .
H85B C85 H85C 109.5 .
C86 C87 C88 97.1(12) .
C86 C87 H87A 112.3 .
C88 C87 H87A 112.3 .
C86 C87 H87B 112.3 .
C88 C87 H87B 112.3 .
H87A C87 H87B 109.9 .
C85 C86 C87 97.9(12) .
C85 C86 H86A 112.2 .
C87 C86 H86A 112.2 .
C85 C86 H86B 112.2 .
C87 C86 H86B 112.2 .
H86A C86 H86B 109.8 .
C87 C88 C89 97.8(11) .
C87 C88 H88A 112.2 .
C89 C88 H88A 112.2 .
C87 C88 H88B 112.2 .
C89 C88 H88B 112.2 .
H88A C88 H88B 109.8 .
C88 C89 H89A 109.5 .
C88 C89 H89B 109.5 .
H89A C89 H89B 109.5 .
C88 C89 H89C 109.5 .
H89A C89 H89C 109.5 .
H89B C89 H89C 109.5 .
C23A C23B C22 55.3(8) .
C23A C23B C24A 99.5(12) .
C22 C23B C24A 53.5(7) .
C24A C24B C22 78.4(16) .
C24A C24B C25A 135(2) .
C22 C24B C25A 57.1(8) .
C23A C25B C22 71.8(14) .
C23A C25B C25A 130.0(19) .
C22 C25B C25A 63.9(10) .
C52A C52B C51 64.8(12) .
C52A C52B C53A 121.6(17) .
C51 C52B C53A 57.3(9) .
C52A C52B K2 120.9(15) 4_666
C51 C52B K2 172.2(13) 4_666
C53A C52B K2 116.2(11) 4_666
C54A C53B C53A 127(2) .
C54A C53B C51 63.5(11) .
C53A C53B C51 66.5(12) .
C54A C54B C52A 113.9(17) .
C54A C54B C51 62.1(11) .
C52A C54B C51 57.8(10) .

loop_
_geom_bond_atom_site_label_1
_geom_bond_atom_site_label_2
_geom_bond_distance
_geom_bond_site_symmetry_2
Ni1 N2 1.879(5) .
Ni1 O1 1.882(4) .
Ni1 N1 1.883(5) .
Ni1 O2 1.901(4) .
Ni2 N4 1.871(5) .
Ni2 O4 1.881(4) .
Ni2 N3 1.883(5) .
Ni2 O5 1.887(4) .
K1 O3 2.510(4) .
K1 O8 2.725(5) .
K1 O10 2.728(6) .
K1 O12 2.777(5) .
K1 O11 2.786(5) .
K1 O9 2.811(5) .
K1 O7 2.907(5) .
K2 O6 2.494(5) .
K2 O17 2.688(5) .
K2 O13 2.748(6) .
K2 O15 2.764(6) .
K2 O16 2.797(5) .
K2 O14 2.834(6) .
K2 O18 2.878(6) .
K2 C52B 3.11(2) 4_565
O1 C1 1.306(7) .
O4 C2 1.312(7) .
N1 C15 1.329(7) .
N1 C3 1.448(7) .
O2 C1 1.309(7) .
O5 C2 1.300(7) .
O16 C75 1.403(8) .
O16 C74 1.434(8) .
N3 C50 1.339(7) .
N3 C38 1.442(7) .
O3 C1 1.242(7) .
N2 C21 1.344(7) .
N2 C26 1.451(7) .
O6 C2 1.235(7) .
O7 C027 1.412(8) .
O7 C02O 1.415(9) .
O12 C02G 1.396(9) .
O12 C02N 1.406(9) .
N4 C56 1.353(7) .
N4 C61 1.433(8) .
O9 C02E 1.392(9) .
O9 C02K 1.410(8) .
O8 C02P 1.371(9) .
O8 C025 1.395(8) .
O17 C77 1.399(9) .
O17 C76 1.425(8) .
O15 C73 1.411(8) .
O15 C84 1.427(10) .
O11 C02X 1.391(9) .
O11 C01Z 1.435(8) .
O10 C01O 1.375(9) .
O10 C02C 1.417(9) .
O18 C78 1.428(9) .
O18 C79 1.434(12) .
O14 C82 1.398(11) .
O14 C83 1.394(11) .
O13 C80 1.363(12) .
O13 C81 1.391(12) .
C50 C55 1.398(8) .
C50 C51 1.563(8) .
C15 C20 1.395(8) .
C15 C16 1.579(8) .
C38 C46 1.389(8) .
C38 C39 1.399(9) .
C26 C33 1.395(9) .
C26 C27 1.420(8) .
C3 C11 1.401(9) .
C3 C4 1.403(8) .
C46 C45 1.414(9) .
C46 C47 1.519(9) .
C20 C21 1.397(8) .
C20 H20 0.9500 .
C61 C69 1.385(10) .
C61 C62 1.415(9) .
C16 C19 1.524(9) .
C16 C18 1.527(9) .
C16 C17 1.533(8) .
C9 C8 1.372(9) .
C9 C10 1.382(9) .
C9 H9 0.9500 .
C11 C10 1.411(8) .
C11 C12 1.511(9) .
C10 H10 0.9500 .
C12 C13 1.531(8) .
C12 C14 1.553(9) .
C12 H12 1.0000 .
C34 C33 1.377(8) .
C34 C32 1.387(9) .
C34 H34 0.9500 .
C21 C22 1.559(8) .
C5 C4 1.516(9) .
C5 C6 1.522(9) .
C5 C7 1.550(9) .
C5 H5 1.0000 .
C55 C56 1.398(9) .
C55 H55 0.9500 .
C47 C49 1.515(9) .
C47 C48 1.536(9) .
C47 H47 1.0000 .
C33 C35 1.519(9) .
C27 C31 1.395(9) .
C27 C28 1.510(9) .
C4 C8 1.400(8) .
C75 C76 1.487(10) .
C75 H75A 0.9900 .
C75 H75B 0.9900 .
C56 C57 1.569(8) .
C69 C68 1.419(9) .
C69 C71 1.517(10) .
C8 H8 0.9500 .
C31 C32 1.381(10) .
C31 H31 0.9500 .
C35 C36 1.524(10) .
C35 C37 1.545(10) .
C35 H35 1.0000 .
C22 C25B 1.45(2) .
C22 C24B 1.464(19) .
C22 C23A 1.519(12) .
C22 C24A 1.550(13) .
C22 C25A 1.642(13) .
C22 C23B 1.72(2) .
C57 C58 1.523(9) .
C57 C60 1.531(9) .
C57 C59 1.560(10) .
C40 C39 1.509(9) .
C40 C42 1.532(9) .
C40 C41 1.538(9) .
C40 H40 1.0000 .
C39 C43 1.390(9) .
C01O C01Z 1.500(11) .
C01O H01A 0.9900 .
C01O H01B 0.9900 .
C51 C52A 1.522(13) .
C51 C53B 1.54(2) .
C51 C54A 1.543(13) .
C51 C52B 1.58(2) .
C51 C54B 1.58(2) .
C51 C53A 1.603(12) .
C30 C28 1.524(8) .
C30 H30A 0.9800 .
C30 H30B 0.9800 .
C30 H30C 0.9800 .
C14 H14A 0.9800 .
C14 H14B 0.9800 .
C14 H14C 0.9800 .
C32 H32 0.9500 .
C76 H76A 0.9900 .
C76 H76B 0.9900 .
C18 H18A 0.9800 .
C18 H18B 0.9800 .
C18 H18C 0.9800 .
C19 H19A 0.9800 .
C19 H19B 0.9800 .
C19 H19C 0.9800 .
C62 C66 1.380(10) .
C62 C63 1.510(11) .
C13 H13A 0.9800 .
C13 H13B 0.9800 .
C13 H13C 0.9800 .
C7 H7A 0.9800 .
C7 H7B 0.9800 .
C7 H7C 0.9800 .
C01Z H01C 0.9900 .
C01Z H01D 0.9900 .
C71 C70 1.516(9) .
C71 C72 1.533(10) .
C71 H71 1.0000 .
C43 C44 1.373(10) .
C43 H43 0.9500 .
C6 H6A 0.9800 .
C6 H6B 0.9800 .
C6 H6C 0.9800 .
C45 C44 1.381(10) .
C45 H45 0.9500 .
C17 H17A 0.9800 .
C17 H17B 0.9800 .
C17 H17C 0.9800 .
C025 C027 1.517(10) .
C025 H02A 0.9900 .
C025 H02B 0.9900 .
C37 H37A 0.9800 .
C37 H37B 0.9800 .
C37 H37C 0.9800 .
C027 H02C 0.9900 .
C027 H02D 0.9900 .
C28 C29 1.529(9) .
C28 H28 1.0000 .
C66 C67 1.379(12) .
C66 H66 0.9500 .
C68 C67 1.388(11) .
C68 H68 0.9500 .
C78 C77 1.477(10) .
C78 H78A 0.9900 .
C78 H78B 0.9900 .
C02C C02E 1.469(11) .
C02C H02E 0.9900 .
C02C H02F 0.9900 .
C44 H44 0.9500 .
C02E H02G 0.9900 .
C02E H02H 0.9900 .
C60 H60A 0.9800 .
C60 H60B 0.9800 .
C60 H60C 0.9800 .
C02G C02O 1.485(10) .
C02G H02I 0.9900 .
C02G H02J 0.9900 .
C67 H67 0.9500 .
C58 H58A 0.9800 .
C58 H58B 0.9800 .
C58 H58C 0.9800 .
C74 C73 1.483(10) .
C74 H74A 0.9900 .
C74 H74B 0.9900 .
C02K C02P 1.539(11) .
C02K H02K 0.9900 .
C02K H02L 0.9900 .
C59 H59A 0.9800 .
C59 H59B 0.9800 .
C59 H59C 0.9800 .
C41 H41A 0.9800 .
C41 H41B 0.9800 .
C41 H41C 0.9800 .
C02N C02X 1.490(11) .
C02N H02M 0.9900 .
C02N H02N 0.9900 .
C02O H02O 0.9900 .
C02O H02P 0.9900 .
C02P H02Q 0.9900 .
C02P H02R 0.9900 .
C49 H49A 0.9800 .
C49 H49B 0.9800 .
C49 H49C 0.9800 .
C29 H29A 0.9800 .
C29 H29B 0.9800 .
C29 H29C 0.9800 .
C48 H48A 0.9800 .
C48 H48B 0.9800 .
C48 H48C 0.9800 .
C73 H73A 0.9900 .
C73 H73B 0.9900 .
C72 H72A 0.9800 .
C72 H72B 0.9800 .
C72 H72C 0.9800 .
C64 C63 1.540(10) .
C64 H64A 0.9800 .
C64 H64B 0.9800 .
C64 H64C 0.9800 .
C63 C65 1.538(10) .
C63 H63 1.0000 .
C02X H02S 0.9900 .
C02X H02T 0.9900 .
C65 H65A 0.9800 .
C65 H65B 0.9800 .
C65 H65C 0.9800 .
C42 H42A 0.9800 .
C42 H42B 0.9800 .
C42 H42C 0.9800 .
C70 H70A 0.9800 .
C70 H70B 0.9800 .
C70 H70C 0.9800 .
C77 H77A 0.9900 .
C77 H77B 0.9900 .
C84 C83 1.468(12) .
C84 H84A 0.9900 .
C84 H84B 0.9900 .
C83 H83A 0.9900 .
C83 H83B 0.9900 .
C36 H36A 0.9800 .
C36 H36B 0.9800 .
C36 H36C 0.9800 .
C79 C80 1.409(15) .
C79 H79A 0.9900 .
C79 H79B 0.9900 .
C80 H80A 0.9900 .
C80 H80B 0.9900 .
C23A C25B 1.10(2) .
C23A C23B 1.54(2) .
C81 C82 1.370(14) .
C81 H81A 0.9900 .
C81 H81B 0.9900 .
C52A C52B 1.19(2) .
C52A C54B 1.57(3) .
C24A C24B 0.883(19) .
C24A C23B 1.73(2) .
C25A C25B 1.64(2) .
C25A C24B 1.88(2) .
C53A C53B 1.38(3) .
C53A C52B 1.75(3) .
C82 H82A 0.9900 .
C82 H82B 0.9900 .
C54A C53B 1.39(3) .
C54A C54B 1.39(3) .
C85 C86 1.528(13) .
C85 H85A 0.9800 .
C85 H85B 0.9800 .
C85 H85C 0.9800 .
C87 C86 1.538(13) .
C87 C88 1.546(13) .
C87 H87A 0.9900 .
C87 H87B 0.9900 .
C86 H86A 0.9900 .
C86 H86B 0.9900 .
C88 C89 1.552(13) .
C88 H88A 0.9900 .
C88 H88B 0.9900 .
C89 H89A 0.9800 .
C89 H89B 0.9800 .
C89 H89C 0.9800 .
C52B K2 3.11(2) 4_666
